data_4125127
loop_
_publ_author_name
'Yang, Youqing'
'Li, Ruirui'
'Zhao, Yue'
'Zhao, Dongbing'
'Shi, Zhuangzhi'

_publ_section_title
;
 Cu-Catalyzed Direct C6-Arylation of Indoles.
;
_journal_issue 28
_journal_name_full 'Journal of the American Chemical Society'
_journal_page_first 8734
_journal_page_last 8737
_journal_paper_doi 10.1021/jacs.6b05777
_journal_volume 138
_journal_year 2016
_chemical_formula_sum 'C22 H28 N O P'
_chemical_formula_weight 353.42
_chemical_name_systematic
; 
 ? 
;
_space_group_IT_number 61
_symmetry_cell_setting Orthorhombic'
_symmetry_space_group_name_Hall '-P 2ac 2ab'
_symmetry_space_group_name_H-M 'P b c a'
_atom_sites_solution_hydrogens geom
_atom_sites_solution_primary direct
_atom_sites_solution_secondary difmap
_audit_creation_method SHELXL-97
_cell_angle_alpha 90.00
_cell_angle_beta 90.00
_cell_angle_gamma 90.00
_cell_formula_units_Z 8
_cell_length_a 13.0319(16)
_cell_length_b 12.8304(15)
_cell_length_c 23.089(3)
_cell_measurement_reflns_used 9956
_cell_measurement_temperature 296(2)
_cell_measurement_theta_max 27.64
_cell_measurement_theta_min 2.36
_cell_volume 3860.6(8)
_computing_cell_refinement 'Bruker SAINT'
_computing_data_collection 'Bruker APEX2'
_computing_data_reduction 'Bruker SAINT'
_computing_molecular_graphics 'Bruker SHELXTL'
_computing_publication_material 'Bruker SHELXTL'
_computing_structure_refinement 'SHELXL-97 (Sheldrick, 2008)'
_computing_structure_solution 'SHELXS-97 (Sheldrick, 2008)'
_diffrn_ambient_temperature 296(2)
_diffrn_measured_fraction_theta_full 0.996
_diffrn_measured_fraction_theta_max 0.996
_diffrn_measurement_device_type 'Bruker APEX-II CCD'
_diffrn_measurement_method '\f and \w scans'
_diffrn_radiation_monochromator graphite
_diffrn_radiation_source 'fine-focus sealed tube'
_diffrn_radiation_type MoK\a
_diffrn_radiation_wavelength 0.71073
_diffrn_reflns_av_R_equivalents 0.0415
_diffrn_reflns_av_sigmaI/netI 0.0242
_diffrn_reflns_limit_h_max 14
_diffrn_reflns_limit_h_min -15
_diffrn_reflns_limit_k_max 15
_diffrn_reflns_limit_k_min -15
_diffrn_reflns_limit_l_max 27
_diffrn_reflns_limit_l_min -27
_diffrn_reflns_number 25944
_diffrn_reflns_theta_full 25.01
_diffrn_reflns_theta_max 25.01
_diffrn_reflns_theta_min 2.36
_exptl_absorpt_coefficient_mu 0.152
_exptl_absorpt_correction_T_max 0.9674
_exptl_absorpt_correction_T_min 0.9602
_exptl_absorpt_correction_type multi-scan
_exptl_absorpt_process_details sadabs
_exptl_crystal_colour colorless
_exptl_crystal_density_diffrn 1.216
_exptl_crystal_density_method 'not measured'
_exptl_crystal_description block
_exptl_crystal_F_000 1520
_exptl_crystal_size_max 0.27
_exptl_crystal_size_mid 0.25
_exptl_crystal_size_min 0.22
_refine_diff_density_max 0.364
_refine_diff_density_min -0.351
_refine_diff_density_rms 0.042
_refine_ls_extinction_method none
_refine_ls_goodness_of_fit_ref 1.060
_refine_ls_hydrogen_treatment mixed
_refine_ls_matrix_type full
_refine_ls_number_parameters 232
_refine_ls_number_reflns 3387
_refine_ls_number_restraints 0
_refine_ls_restrained_S_all 1.060
_refine_ls_R_factor_all 0.0414
_refine_ls_R_factor_gt 0.0371
_refine_ls_shift/su_max 0.001
_refine_ls_shift/su_mean 0.000
_refine_ls_structure_factor_coef Fsqd
_refine_ls_weighting_details 'calc w=1/[\s^2^(Fo^2^)+(0.0448P)^2^+2.4634P] where P=(Fo^2^+2Fc^2^)/3'
_refine_ls_weighting_scheme calc
_refine_ls_wR_factor_gt 0.0960
_refine_ls_wR_factor_ref 0.0989
_reflns_number_gt 3084
_reflns_number_total 3387
_reflns_threshold_expression >2sigma(I)
_cod_data_source_file ja6b05777_si_002.cif
_cod_data_source_block 1_a
_cod_depositor_comments 'Adding full bibliography for 4125126--4125127.cif.'
_cod_original_cell_volume 3860.7(8)
_cod_original_sg_symbol_H-M Pbca
_cod_database_code 4125127

loop_
_symmetry_equiv_pos_as_xyz
'x, y, z'
'-x+1/2, -y, z+1/2'
'-x, y+1/2, -z+1/2'
'x+1/2, -y+1/2, -z'
'-x, -y, -z'
'x-1/2, y, -z-1/2'
'x, -y-1/2, z-1/2'
'-x-1/2, y-1/2, z'

loop_
_atom_site_label
_atom_site_type_symbol
_atom_site_fract_x
_atom_site_fract_y
_atom_site_fract_z
_atom_site_U_iso_or_equiv
_atom_site_adp_type
_atom_site_occupancy
_atom_site_symmetry_multiplicity
_atom_site_calc_flag
_atom_site_refinement_flags
C1 C 0.45868(12) 0.21262(12) 0.51228(7) 0.0229(3) Uani 1 1 d .
C2 C 0.44549(12) 0.25100(14) 0.56879(7) 0.0267(4) Uani 1 1 d .
H2 H 0.3945 0.2242 0.5927 0.032 Uiso 1 1 calc R
C3 C 0.50938(12) 0.32891(13) 0.58807(7) 0.0255(4) Uani 1 1 d .
H3 H 0.5019 0.3537 0.6257 0.031 Uiso 1 1 calc R
C4 C 0.58603(12) 0.37226(12) 0.55222(7) 0.0204(3) Uani 1 1 d .
C5 C 0.59919(11) 0.33601(12) 0.49593(7) 0.0194(3) Uani 1 1 d .
H5 H 0.6488 0.3647 0.4717 0.023 Uiso 1 1 calc R
C6 C 0.53595(11) 0.25555(12) 0.47684(7) 0.0191(3) Uani 1 1 d .
C7 C 0.40737(13) 0.13426(13) 0.47914(7) 0.0276(4) Uani 1 1 d .
H7 H 0.3527 0.0933 0.4915 0.033 Uiso 1 1 calc R
C8 C 0.45258(13) 0.13063(13) 0.42693(7) 0.0277(4) Uani 1 1 d .
H8 H 0.4335 0.0856 0.3972 0.033 Uiso 1 1 calc R
C9 C 0.65375(12) 0.45665(12) 0.57454(7) 0.0218(3) Uani 1 1 d .
C10 C 0.70171(12) 0.44796(13) 0.62833(7) 0.0246(4) Uani 1 1 d .
H10 H 0.6903 0.3892 0.6510 0.030 Uiso 1 1 calc R
C11 C 0.76635(13) 0.52618(14) 0.64830(8) 0.0297(4) Uani 1 1 d .
H11 H 0.7978 0.5196 0.6843 0.036 Uiso 1 1 calc R
C12 C 0.78410(14) 0.61402(14) 0.61486(8) 0.0323(4) Uani 1 1 d .
H12 H 0.8281 0.6659 0.6280 0.039 Uiso 1 1 calc R
C13 C 0.73581(14) 0.62418(14) 0.56160(8) 0.0315(4) Uani 1 1 d .
H13 H 0.7470 0.6833 0.5392 0.038 Uiso 1 1 calc R
C14 C 0.67099(13) 0.54635(13) 0.54170(7) 0.0253(4) Uani 1 1 d .
H14 H 0.6386 0.5540 0.5061 0.030 Uiso 1 1 calc R
C15 C 0.53094(13) 0.28202(13) 0.30921(7) 0.0253(4) Uani 1 1 d .
C16 C 0.50898(15) 0.39153(14) 0.33346(8) 0.0355(4) Uani 1 1 d .
H16A H 0.4689 0.4302 0.3060 0.053 Uiso 1 1 calc R
H16B H 0.5726 0.4271 0.3403 0.053 Uiso 1 1 calc R
H16C H 0.4717 0.3855 0.3692 0.053 Uiso 1 1 calc R
C17 C 0.42811(15) 0.22871(17) 0.29729(9) 0.0436(5) Uani 1 1 d .
H17A H 0.3887 0.2259 0.3324 0.065 Uiso 1 1 calc R
H17B H 0.4400 0.1592 0.2834 0.065 Uiso 1 1 calc R
H17C H 0.3910 0.2675 0.2686 0.065 Uiso 1 1 calc R
C18 C 0.59252(16) 0.29229(16) 0.25288(8) 0.0398(5) Uani 1 1 d .
H18A H 0.5994 0.2250 0.2352 0.060 Uiso 1 1 calc R
H18B H 0.6593 0.3199 0.2614 0.060 Uiso 1 1 calc R
H18C H 0.5573 0.3385 0.2269 0.060 Uiso 1 1 calc R
C19 C 0.66315(14) 0.09022(13) 0.34675(7) 0.0276(4) Uani 1 1 d .
C20 C 0.59080(18) 0.01447(16) 0.31579(11) 0.0526(6) Uani 1 1 d .
H20A H 0.6274 -0.0481 0.3061 0.079 Uiso 1 1 calc R
H20B H 0.5653 0.0463 0.2810 0.079 Uiso 1 1 calc R
H20C H 0.5343 -0.0023 0.3408 0.079 Uiso 1 1 calc R
C21 C 0.75734(15) 0.10776(15) 0.30760(8) 0.0366(4) Uani 1 1 d .
H21A H 0.7919 0.0426 0.3015 0.055 Uiso 1 1 calc R
H21B H 0.8033 0.1560 0.3259 0.055 Uiso 1 1 calc R
H21C H 0.7354 0.1355 0.2710 0.055 Uiso 1 1 calc R
C22 C 0.70102(19) 0.04413(17) 0.40411(9) 0.0484(6) Uani 1 1 d .
H22A H 0.6435 0.0313 0.4291 0.073 Uiso 1 1 calc R
H22B H 0.7470 0.0924 0.4224 0.073 Uiso 1 1 calc R
H22C H 0.7363 -0.0202 0.3968 0.073 Uiso 1 1 calc R
N1 N 0.53252(10) 0.20373(10) 0.42302(6) 0.0223(3) Uani 1 1 d .
O1 O 0.69824(8) 0.29102(9) 0.38054(5) 0.0246(3) Uani 1 1 d .
P1 P 0.61236(3) 0.22093(3) 0.365046(17) 0.01864(13) Uani 1 1 d .

loop_
_atom_site_aniso_label
_atom_site_aniso_U_11
_atom_site_aniso_U_22
_atom_site_aniso_U_33
_atom_site_aniso_U_23
_atom_site_aniso_U_13
_atom_site_aniso_U_12
C1 0.0199(8) 0.0246(8) 0.0242(8) 0.0063(7) -0.0003(6) -0.0008(6)
C2 0.0236(8) 0.0310(8) 0.0255(9) 0.0047(7) 0.0061(7) -0.0019(7)
C3 0.0270(9) 0.0306(9) 0.0188(8) 0.0001(7) 0.0034(7) 0.0013(7)
C4 0.0205(8) 0.0214(8) 0.0193(8) 0.0004(6) 0.0006(6) 0.0026(6)
C5 0.0176(7) 0.0207(8) 0.0199(8) 0.0018(6) 0.0015(6) -0.0004(6)
C6 0.0186(7) 0.0203(7) 0.0184(8) 0.0024(6) -0.0003(6) 0.0023(6)
C7 0.0245(8) 0.0284(9) 0.0298(9) 0.0058(7) 0.0004(7) -0.0092(7)
C8 0.0292(9) 0.0265(8) 0.0276(9) -0.0015(7) -0.0036(7) -0.0110(7)
C9 0.0203(8) 0.0230(8) 0.0220(8) -0.0043(6) 0.0042(6) 0.0031(6)
C10 0.0255(8) 0.0256(8) 0.0228(8) -0.0015(7) 0.0019(7) 0.0031(7)
C11 0.0273(9) 0.0338(10) 0.0278(9) -0.0078(7) -0.0046(7) 0.0029(7)
C12 0.0273(9) 0.0311(9) 0.0384(10) -0.0112(8) -0.0007(8) -0.0047(7)
C13 0.0338(10) 0.0253(9) 0.0355(10) -0.0004(7) 0.0070(8) -0.0040(7)
C14 0.0275(9) 0.0274(8) 0.0212(8) -0.0024(7) 0.0027(7) 0.0006(7)
C15 0.0247(8) 0.0284(8) 0.0229(8) 0.0051(7) -0.0005(7) 0.0024(7)
C16 0.0371(10) 0.0310(9) 0.0383(10) 0.0055(8) 0.0039(8) 0.0121(8)
C17 0.0331(10) 0.0508(12) 0.0468(12) 0.0098(10) -0.0180(9) -0.0033(9)
C18 0.0485(12) 0.0476(11) 0.0233(9) 0.0114(9) 0.0050(8) 0.0156(9)
C19 0.0341(10) 0.0222(8) 0.0266(9) -0.0041(7) -0.0028(7) 0.0038(7)
C20 0.0536(14) 0.0328(11) 0.0713(16) -0.0250(11) -0.0030(12) -0.0031(10)
C21 0.0382(10) 0.0380(10) 0.0335(10) -0.0057(8) 0.0034(8) 0.0125(8)
C22 0.0682(15) 0.0415(11) 0.0355(11) 0.0108(9) 0.0006(10) 0.0257(11)
N1 0.0239(7) 0.0233(7) 0.0197(7) -0.0018(5) 0.0000(5) -0.0074(5)
O1 0.0224(6) 0.0273(6) 0.0241(6) -0.0050(5) 0.0027(5) -0.0050(5)
P1 0.0199(2) 0.0185(2) 0.0175(2) -0.00139(15) -0.00067(15) -0.00161(15)

loop_
_atom_type_symbol
_atom_type_description
_atom_type_scat_dispersion_real
_atom_type_scat_dispersion_imag
_atom_type_scat_source
C C 0.0033 0.0016 'International Tables Vol C Tables 4.2.6.8 and 6.1.1.4'
H H 0.0000 0.0000 'International Tables Vol C Tables 4.2.6.8 and 6.1.1.4'
N N 0.0061 0.0033 'International Tables Vol C Tables 4.2.6.8 and 6.1.1.4'
O O 0.0106 0.0060 'International Tables Vol C Tables 4.2.6.8 and 6.1.1.4'
P P 0.1023 0.0942 'International Tables Vol C Tables 4.2.6.8 and 6.1.1.4'

loop_
_geom_angle_atom_site_label_1
_geom_angle_atom_site_label_2
_geom_angle_atom_site_label_3
_geom_angle
C2 C1 C6 119.31(15)
C2 C1 C7 133.34(15)
C6 C1 C7 107.35(14)
C3 C2 C1 118.77(15)
C3 C2 H2 120.6
C1 C2 H2 120.6
C2 C3 C4 121.68(15)
C2 C3 H3 119.2
C4 C3 H3 119.2
C5 C4 C3 120.23(14)
C5 C4 C9 119.56(14)
C3 C4 C9 120.21(14)
C4 C5 C6 118.07(14)
C4 C5 H5 121.0
C6 C5 H5 121.0
C5 C6 C1 121.91(14)
C5 C6 N1 130.33(14)
C1 C6 N1 107.75(14)
C8 C7 C1 107.45(14)
C8 C7 H7 126.3
C1 C7 H7 126.3
C7 C8 N1 111.10(15)
C7 C8 H8 124.5
N1 C8 H8 124.5
C10 C9 C14 118.50(15)
C10 C9 C4 121.04(14)
C14 C9 C4 120.46(14)
C11 C10 C9 120.64(16)
C11 C10 H10 119.7
C9 C10 H10 119.7
C12 C11 C10 120.25(16)
C12 C11 H11 119.9
C10 C11 H11 119.9
C11 C12 C13 119.65(16)
C11 C12 H12 120.2
C13 C12 H12 120.2
C14 C13 C12 120.16(16)
C14 C13 H13 119.9
C12 C13 H13 119.9
C13 C14 C9 120.79(16)
C13 C14 H14 119.6
C9 C14 H14 119.6
C17 C15 C18 110.14(16)
C17 C15 C16 108.10(15)
C18 C15 C16 109.10(14)
C17 C15 P1 116.09(12)
C18 C15 P1 109.16(12)
C16 C15 P1 103.92(12)
C15 C16 H16A 109.5
C15 C16 H16B 109.5
H16A C16 H16B 109.5
C15 C16 H16C 109.5
H16A C16 H16C 109.5
H16B C16 H16C 109.5
C15 C17 H17A 109.5
C15 C17 H17B 109.5
H17A C17 H17B 109.5
C15 C17 H17C 109.5
H17A C17 H17C 109.5
H17B C17 H17C 109.5
C15 C18 H18A 109.5
C15 C18 H18B 109.5
H18A C18 H18B 109.5
C15 C18 H18C 109.5
H18A C18 H18C 109.5
H18B C18 H18C 109.5
C20 C19 C22 110.91(17)
C20 C19 C21 108.02(16)
C22 C19 C21 107.87(16)
C20 C19 P1 117.47(13)
C22 C19 P1 105.51(12)
C21 C19 P1 106.64(12)
C19 C20 H20A 109.5
C19 C20 H20B 109.5
H20A C20 H20B 109.5
C19 C20 H20C 109.5
H20A C20 H20C 109.5
H20B C20 H20C 109.5
C19 C21 H21A 109.5
C19 C21 H21B 109.5
H21A C21 H21B 109.5
C19 C21 H21C 109.5
H21A C21 H21C 109.5
H21B C21 H21C 109.5
C19 C22 H22A 109.5
C19 C22 H22B 109.5
H22A C22 H22B 109.5
C19 C22 H22C 109.5
H22A C22 H22C 109.5
H22B C22 H22C 109.5
C8 N1 C6 106.36(13)
C8 N1 P1 126.00(11)
C6 N1 P1 127.58(11)
O1 P1 N1 110.45(6)
O1 P1 C15 110.23(7)
N1 P1 C15 104.60(7)
O1 P1 C19 109.59(7)
N1 P1 C19 106.21(7)
C15 P1 C19 115.53(8)

loop_
_geom_bond_atom_site_label_1
_geom_bond_atom_site_label_2
_geom_bond_distance
C1 C2 1.405(2)
C1 C6 1.410(2)
C1 C7 1.429(2)
C2 C3 1.375(2)
C2 H2 0.9300
C3 C4 1.411(2)
C3 H3 0.9300
C4 C5 1.391(2)
C4 C9 1.489(2)
C5 C6 1.393(2)
C5 H5 0.9300
C6 N1 1.410(2)
C7 C8 1.343(2)
C7 H7 0.9300
C8 N1 1.405(2)
C8 H8 0.9300
C9 C10 1.395(2)
C9 C14 1.396(2)
C10 C11 1.389(2)
C10 H10 0.9300
C11 C12 1.386(3)
C11 H11 0.9300
C12 C13 1.387(3)
C12 H12 0.9300
C13 C14 1.386(2)
C13 H13 0.9300
C14 H14 0.9300
C15 C17 1.530(2)
C15 C18 1.534(2)
C15 C16 1.539(2)
C15 P1 1.8446(17)
C16 H16A 0.9600
C16 H16B 0.9600
C16 H16C 0.9600
C17 H17A 0.9600
C17 H17B 0.9600
C17 H17C 0.9600
C18 H18A 0.9600
C18 H18B 0.9600
C18 H18C 0.9600
C19 C20 1.531(3)
C19 C22 1.532(2)
C19 C21 1.541(3)
C19 P1 1.8518(17)
C20 H20A 0.9600
C20 H20B 0.9600
C20 H20C 0.9600
C21 H21A 0.9600
C21 H21B 0.9600
C21 H21C 0.9600
C22 H22A 0.9600
C22 H22B 0.9600
C22 H22C 0.9600
N1 P1 1.7096(14)
O1 P1 1.4797(12)
